data_7707718
loop_
_publ_author_name
'Zou, Jia Yun'
'Ji, Jie'
'Fan, Mei Hong'
'Li, Jia Yu'
'Wang, Hai Yu'
'Li, Guo-Dong'

_publ_section_title
;
 A novel multichromic Zn(II) cationic coordination polymer based on a new
 flexible viologen ligand exhibiting aniline detection in the solid state.
;
_journal_issue 29
_journal_name_full 'Dalton transactions (Cambridge, England : 2003)'
_journal_page_first 10237
_journal_page_last 10242
_journal_paper_doi 10.1039/d1dt01685g
_journal_volume 50
_journal_year 2021
_chemical_formula_sum 'C82 H56 N8 O29 Zn4'
_chemical_formula_weight 1878.82
_space_group_crystal_system triclinic
_space_group_IT_number 2
_space_group_name_Hall '-P 1'
_space_group_name_H-M_alt 'P -1'
_atom_sites_solution_hydrogens mixed
_audit_creation_method SHELXL-2018/3
_audit_update_record
;
2021-01-28 deposited with the CCDC.	2021-06-21 downloaded from the CCDC.
;
_cell_angle_alpha 114.109(2)
_cell_angle_beta 100.262(2)
_cell_angle_gamma 101.279(2)
_cell_formula_units_Z 2
_cell_length_a 15.5797(7)
_cell_length_b 16.7473(8)
_cell_length_c 16.9714(8)
_cell_measurement_temperature 297(2)
_cell_volume 3795.5(3)
_computing_structure_refinement 'SHELXL-2018/3 (Sheldrick, 2018)'
_computing_structure_solution 'SHELXT 2014/5 (Sheldrick, 2014)'
_diffrn_ambient_temperature 297(2)
_diffrn_measured_fraction_theta_full 0.998
_diffrn_measured_fraction_theta_max 0.997
_diffrn_radiation_type MoK\a
_diffrn_radiation_wavelength 0.71073
_diffrn_reflns_av_R_equivalents 0.0271
_diffrn_reflns_av_unetI/netI 0.0307
_diffrn_reflns_Laue_measured_fraction_full 0.998
_diffrn_reflns_Laue_measured_fraction_max 0.997
_diffrn_reflns_limit_h_max 18
_diffrn_reflns_limit_h_min -18
_diffrn_reflns_limit_k_max 20
_diffrn_reflns_limit_k_min -17
_diffrn_reflns_limit_l_max 20
_diffrn_reflns_limit_l_min -20
_diffrn_reflns_number 42805
_diffrn_reflns_point_group_measured_fraction_full 0.998
_diffrn_reflns_point_group_measured_fraction_max 0.997
_diffrn_reflns_theta_full 25.242
_diffrn_reflns_theta_max 25.381
_diffrn_reflns_theta_min 2.219
_exptl_absorpt_coefficient_mu 1.345
_exptl_crystal_density_diffrn 1.644
_exptl_crystal_F_000 1912
_refine_diff_density_max 1.268
_refine_diff_density_min -0.449
_refine_diff_density_rms 0.060
_refine_ls_extinction_method none
_refine_ls_goodness_of_fit_ref 1.016
_refine_ls_hydrogen_treatment constr
_refine_ls_matrix_type full
_refine_ls_number_parameters 1114
_refine_ls_number_reflns 13913
_refine_ls_number_restraints 0
_refine_ls_restrained_S_all 1.016
_refine_ls_R_factor_all 0.0440
_refine_ls_R_factor_gt 0.0310
_refine_ls_shift/su_max 0.003
_refine_ls_shift/su_mean 0.000
_refine_ls_structure_factor_coef Fsqd
_refine_ls_weighting_details 'w=1/[\s^2^(Fo^2^)+(0.0318P)^2^+3.4049P] where P=(Fo^2^+2Fc^2^)/3'
_refine_ls_weighting_scheme calc
_refine_ls_wR_factor_gt 0.0720
_refine_ls_wR_factor_ref 0.0798
_reflns_Friedel_coverage 0.000
_reflns_number_gt 11233
_reflns_number_total 13913
_reflns_threshold_expression 'I > 2\s(I)'
_cod_data_source_file d1dt01685g2.cif
_cod_data_source_block 2
_cod_depositor_comments 'Adding full bibliography for 7707716--7707718.cif.'
_cod_database_code 7707718
_shelx_shelxl_version_number 2018/3
_shelx_space_group_comment
;
The symmetry employed for this shelxl refinement is uniquely defined
by the following loop, which should always be used as a source of
symmetry information in preference to the above space-group names.
They are only intended as comments.
;

loop_
_space_group_symop_operation_xyz
'x, y, z'
'-x, -y, -z'

loop_
_atom_site_label
_atom_site_type_symbol
_atom_site_fract_x
_atom_site_fract_y
_atom_site_fract_z
_atom_site_U_iso_or_equiv
_atom_site_adp_type
_atom_site_occupancy
_atom_site_site_symmetry_order
_atom_site_calc_flag
_atom_site_refinement_flags_posn
_atom_site_refinement_flags_adp
_atom_site_refinement_flags_occupancy
_atom_site_disorder_assembly
_atom_site_disorder_group
Zn1 Zn 0.59057(2) 0.62891(2) 0.26868(2) 0.01729(7) Uani 1 1 d . . . . .
Zn2 Zn 0.07202(2) 0.62219(2) 0.25775(2) 0.01619(7) Uani 1 1 d . . . . .
Zn3 Zn 0.42093(2) 0.73359(2) 0.36630(2) 0.01717(7) Uani 1 1 d . . . . .
Zn4 Zn 0.09172(2) 1.26723(2) 0.63360(2) 0.01715(7) Uani 1 1 d . . . . .
O1 O 0.50266(15) 0.44930(14) 0.26790(13) 0.0420(5) Uani 1 1 d . . . . .
O2 O 0.58988(11) 0.59315(13) 0.36406(12) 0.0298(4) Uani 1 1 d . . . . .
O3 O 0.46490(11) 0.57613(13) 0.18781(12) 0.0312(4) Uani 1 1 d . . . . .
O4 O 0.37782(12) 0.66722(12) 0.23381(11) 0.0333(4) Uani 1 1 d . . . . .
O5 O 0.50551(19) 0.73461(15) 0.54113(15) 0.0599(7) Uani 1 1 d . . . . .
O6 O 0.42634(12) 0.63647(13) 0.39890(13) 0.0328(4) Uani 1 1 d . . . . .
O7 O 0.34280(12) 0.80171(12) 0.42281(12) 0.0292(4) Uani 1 1 d . . . . .
O8 O 0.32347(15) 0.84951(14) 0.31834(13) 0.0422(5) Uani 1 1 d . . . . .
O9 O 0.45873(11) 1.17685(12) 0.59573(13) 0.0376(5) Uani 1 1 d . . . . .
O10 O 0.36187(12) 1.23623(12) 0.66642(13) 0.0375(5) Uani 1 1 d . . . . .
O11 O 0.14192(16) 1.13727(15) 0.65967(15) 0.0485(6) Uani 1 1 d . . . . .
O12 O 0.16808(13) 1.19860(13) 0.57139(13) 0.0353(5) Uani 1 1 d . . . . .
O13 O -0.0176(3) 0.72741(18) 0.54116(17) 0.0964(12) Uani 1 1 d . . . . .
O14 O -0.08649(12) 0.63282(13) 0.39760(13) 0.0327(4) Uani 1 1 d . . . . .
O15 O -0.03329(18) 0.44862(16) 0.26109(14) 0.0614(7) Uani 1 1 d . . . . .
O16 O 0.07055(12) 0.58354(13) 0.34958(12) 0.0316(4) Uani 1 1 d . . . . .
O17 O 0.13398(11) 0.75471(12) 0.33016(13) 0.0342(5) Uani 1 1 d . . . . .
O18 O 0.03392(11) 0.80971(13) 0.39843(13) 0.0375(5) Uani 1 1 d . . . . .
O19 O 0.12872(11) 0.59033(13) 0.16093(12) 0.0298(4) Uani 1 1 d . . . . .
O20 O 0.21961(14) 0.53100(16) 0.22167(13) 0.0461(5) Uani 1 1 d . . . . .
O21 O 0.33218(14) 0.44727(15) -0.20218(13) 0.0420(5) Uani 1 1 d . . . . .
O22 O 0.36180(16) 0.35325(16) -0.15146(15) 0.0537(6) Uani 1 1 d . . . . .
O23 O 0.14680(12) 0.34069(13) -0.23489(11) 0.0329(4) Uani 1 1 d . . . . .
O24 O 0.04698(11) 0.40462(14) -0.17421(12) 0.0363(5) Uani 1 1 d . . . . .
C53 C 0.38274(15) 1.17316(16) 0.61089(16) 0.0212(5) Uani 1 1 d . . . . .
C54 C 0.31021(15) 1.08136(15) 0.55548(15) 0.0189(5) Uani 1 1 d . . . . .
C55 C 0.21755(15) 1.06834(16) 0.55284(16) 0.0199(5) Uani 1 1 d . . . . .
C56 C 0.15664(15) 0.98105(16) 0.49903(16) 0.0230(5) Uani 1 1 d . . . . .
H56 H 0.095811 0.971506 0.499070 0.028 Uiso 1 1 calc R U . . .
C57 C 0.18274(15) 0.90734(16) 0.44511(16) 0.0200(5) Uani 1 1 d . . . . .
C58 C 0.33638(15) 1.00719(16) 0.50276(16) 0.0207(5) Uani 1 1 d . . . . .
H58 H 0.397848 1.015835 0.505445 0.025 Uiso 1 1 calc R U . . .
C59 C 0.27499(15) 0.92072(16) 0.44626(16) 0.0190(5) Uani 1 1 d . . . . .
C60 C 0.31430(15) 0.84996(16) 0.38826(17) 0.0219(5) Uani 1 1 d . . . . .
C61 C 0.47573(18) 0.65744(18) 0.47744(18) 0.0286(6) Uani 1 1 d . . . . .
C62 C 0.49214(16) 0.57711(17) 0.48963(17) 0.0225(5) Uani 1 1 d . . . . .
C63 C 0.51238(15) 0.50686(17) 0.42328(16) 0.0222(5) Uani 1 1 d . . . . .
C64 C 0.48116(16) 0.56981(17) 0.56599(17) 0.0243(5) Uani 1 1 d . . . . .
H64 H 0.469196 0.617374 0.611030 0.029 Uiso 1 1 calc R U . . .
C65 C 0.53488(17) 0.51553(18) 0.34376(17) 0.0262(6) Uani 1 1 d . . . . .
C66 C 0.39360(15) 0.59873(16) 0.17904(15) 0.0197(5) Uani 1 1 d . . . . .
C67 C 0.32107(15) 0.54003(16) 0.09005(15) 0.0176(5) Uani 1 1 d . . . . .
C68 C 0.34911(15) 0.50329(16) 0.01359(15) 0.0198(5) Uani 1 1 d . . . . .
H68 H 0.411107 0.511174 0.019603 0.024 Uiso 1 1 calc R U . . .
C69 C 0.28715(15) 0.45480(16) -0.07221(15) 0.0188(5) Uani 1 1 d . . . . .
C70 C 0.32714(16) 0.41421(19) -0.14855(17) 0.0291(6) Uani 1 1 d . . . . .
C71 C 0.19432(14) 0.44469(15) -0.08092(15) 0.0171(5) Uani 1 1 d . . . . .
C72 C 0.12378(15) 0.39257(16) -0.17152(15) 0.0191(5) Uani 1 1 d . . . . .
C73 C 0.16624(15) 0.48098(16) -0.00362(15) 0.0194(5) Uani 1 1 d . . . . .
H73 H 0.104431 0.474568 -0.009598 0.023 Uiso 1 1 calc R U . . .
C74 C 0.22769(15) 0.52641(16) 0.08205(15) 0.0188(5) Uani 1 1 d . . . . .
C75 C 0.19134(15) 0.55178(17) 0.16277(16) 0.0227(5) Uani 1 1 d . . . . .
C76 C 0.01196(18) 0.51106(19) 0.33542(18) 0.0296(6) Uani 1 1 d . . . . .
C77 C 0.00247(16) 0.50488(17) 0.41995(17) 0.0237(5) Uani 1 1 d . . . . .
C78 C -0.01854(16) 0.57331(18) 0.48785(17) 0.0250(5) Uani 1 1 d . . . . .
C79 C -0.02019(16) 0.56765(18) 0.56707(17) 0.0263(6) Uani 1 1 d . . . . .
H79 H -0.033496 0.613613 0.612527 0.032 Uiso 1 1 calc R U . . .
C80 C -0.0413(2) 0.6517(2) 0.4758(2) 0.0359(7) Uani 1 1 d . . . . .
C81 C 0.11138(15) 0.81605(16) 0.38698(16) 0.0219(5) Uani 1 1 d . . . . .
C82 C 0.17545(15) 1.14149(17) 0.60127(16) 0.0227(5) Uani 1 1 d . . . . .
O25 O 0.31372(16) 0.39703(15) 0.19091(17) 0.0529(6) Uani 1 1 d G . . . .
H25A H 0.371026 0.415162 0.215756 0.079 Uiso 1 1 d G U . . .
H25B H 0.298228 0.445975 0.207049 0.079 Uiso 1 1 d G U . . .
O26 O 0.23828(17) 0.55265(18) -0.25726(18) 0.0640(7) Uani 1 1 d G . . . .
H26A H 0.260703 0.514213 -0.247143 0.096 Uiso 1 1 d G U . . .
H26B H 0.180854 0.527084 -0.275924 0.096 Uiso 1 1 d G U . . .
O27 O -0.0038(3) 0.7186(3) 0.8181(3) 0.1616(19) Uani 1 1 d . . . . .
H27A H -0.046833 0.705221 0.839983 0.242 Uiso 1 1 d R U . . .
H27B H 0.010327 0.669001 0.796673 0.242 Uiso 1 1 d R U . . .
O28 O -0.0244(4) 0.8082(3) 0.7162(3) 0.161(2) Uani 1 1 d . . . . .
H28A H -0.021684 0.787861 0.662155 0.242 Uiso 1 1 d R U . . .
H28B H 0.005496 0.781291 0.738445 0.242 Uiso 1 1 d R U . . .
O29 O 0.1401(2) 0.2732(2) 0.0924(2) 0.1079(12) Uani 1 1 d . . . . .
H29A H 0.193258 0.296160 0.129416 0.162 Uiso 1 1 d R U . . .
H29B H 0.119008 0.210170 0.064986 0.162 Uiso 1 1 d R U . . .
N0AA N 0.8973(3) -0.0911(3) -0.0872(3) 0.1002(14) Uani 1 1 d . . . . .
N1AA N 0.87483(17) 0.28926(17) -0.04053(18) 0.0430(6) Uani 1 1 d . . . . .
N3 N 0.42928(19) 0.27828(18) -0.01814(18) 0.0451(6) Uani 1 1 d . . . . .
N4 N 0.2293(2) -0.0852(3) -0.0012(3) 0.0775(10) Uani 1 1 d . . . . .
C1 C 0.9179(3) -0.0357(3) -0.1088(3) 0.0704(11) Uani 1 1 d . . . . .
C2 C 0.9557(2) 0.0108(3) -0.2202(3) 0.0628(10) Uani 1 1 d . . . . .
H2 H 0.951302 -0.049549 -0.257876 0.075 Uiso 1 1 calc R U . . .
C3 C 0.9766(3) 0.0787(3) -0.2469(3) 0.0674(11) Uani 1 1 d . . . . .
H3 H 0.986864 0.063992 -0.302770 0.081 Uiso 1 1 calc R U . . .
C4 C 0.9820(2) 0.1676(3) -0.1907(3) 0.0569(9) Uani 1 1 d . . . . .
H4 H 0.996054 0.212569 -0.209066 0.068 Uiso 1 1 calc R U . . .
C5 C 0.9415(2) 0.0350(3) -0.1360(3) 0.0541(9) Uani 1 1 d . . . . .
C6 C 0.9476(2) 0.1243(2) -0.0792(2) 0.0513(9) Uani 1 1 d . . . . .
H6 H 0.938737 0.139505 -0.022705 0.062 Uiso 1 1 calc R U . . .
C7 C 0.9669(2) 0.1911(2) -0.1073(2) 0.0470(8) Uani 1 1 d . . . . .
C8 C 0.9681(2) 0.2870(2) -0.0493(2) 0.0522(9) Uani 1 1 d . . . . .
H8A H 1.010465 0.310348 0.009962 0.063 Uiso 1 1 calc R U . . .
H8B H 0.988831 0.325958 -0.075719 0.063 Uiso 1 1 calc R U . . .
C9 C 0.8052(2) 0.2531(2) -0.1165(2) 0.0389(7) Uani 1 1 d . . . . .
H9 H 0.816353 0.228625 -0.172302 0.047 Uiso 1 1 calc R U . . .
C10 C 0.7185(2) 0.2521(2) -0.11222(19) 0.0377(7) Uani 1 1 d . . . . .
H10 H 0.671023 0.226354 -0.165300 0.045 Uiso 1 1 calc R U . . .
C11 C 0.8596(2) 0.3265(2) 0.0402(2) 0.0535(9) Uani 1 1 d . . . . .
H11 H 0.908408 0.352431 0.092196 0.064 Uiso 1 1 calc R U . . .
C12 C 0.7741(2) 0.3273(2) 0.0476(2) 0.0510(8) Uani 1 1 d . . . . .
H12 H 0.764942 0.353458 0.104190 0.061 Uiso 1 1 calc R U . . .
C13 C 0.7000(2) 0.28873(19) -0.03003(19) 0.0376(7) Uani 1 1 d . . . . .
C14 C 0.6061(2) 0.28766(19) -0.02515(19) 0.0381(7) Uani 1 1 d . . . . .
C15 C 0.5338(2) 0.2481(2) -0.1030(2) 0.0402(7) Uani 1 1 d . . . . .
H15 H 0.544778 0.224126 -0.158971 0.048 Uiso 1 1 calc R U . . .
C16 C 0.4466(2) 0.2438(2) -0.0986(2) 0.0445(8) Uani 1 1 d . . . . .
H16 H 0.398709 0.216940 -0.151480 0.053 Uiso 1 1 calc R U . . .
C17 C 0.5860(2) 0.3256(2) 0.0570(2) 0.0477(8) Uani 1 1 d . . . . .
H17 H 0.632863 0.354420 0.110762 0.057 Uiso 1 1 calc R U . . .
C18 C 0.4981(2) 0.3205(2) 0.0585(2) 0.0505(8) Uani 1 1 d . . . . .
H18 H 0.485593 0.346627 0.113523 0.061 Uiso 1 1 calc R U . . .
C19 C 0.3317(2) 0.2681(3) -0.0166(3) 0.0578(9) Uani 1 1 d . . . . .
H19A H 0.329178 0.291987 0.045209 0.069 Uiso 1 1 calc R U . . .
H19B H 0.306493 0.303080 -0.043048 0.069 Uiso 1 1 calc R U . . .
C20 C 0.2760(2) 0.1691(2) -0.0685(2) 0.0466(8) Uani 1 1 d . . . . .
C21 C 0.2275(2) 0.1330(3) -0.1581(3) 0.0604(10) Uani 1 1 d . . . . .
H21 H 0.226676 0.171213 -0.185318 0.072 Uiso 1 1 calc R U . . .
C22 C 0.1807(3) 0.0414(3) -0.2073(3) 0.0682(11) Uani 1 1 d . . . . .
H22 H 0.149653 0.017975 -0.267893 0.082 Uiso 1 1 calc R U . . .
C23 C 0.1791(2) -0.0163(3) -0.1683(3) 0.0640(10) Uani 1 1 d . . . . .
H23 H 0.146761 -0.078296 -0.201661 0.077 Uiso 1 1 calc R U . . .
C24 C 0.2752(2) 0.1120(2) -0.0285(2) 0.0472(8) Uani 1 1 d . . . . .
H24 H 0.307390 0.135480 0.031820 0.057 Uiso 1 1 calc R U . . .
C25 C 0.2269(2) 0.0201(3) -0.0777(2) 0.0502(8) Uani 1 1 d . . . . .
C26 C 0.2276(2) -0.0390(3) -0.0350(3) 0.0592(10) Uani 1 1 d . . . . .
N5 N 0.4376(2) 0.1947(2) 0.16444(19) 0.0652(9) Uani 1 1 d . . . . .
N6 N 0.75581(14) 0.42803(16) 0.50634(15) 0.0309(5) Uani 1 1 d . . . . .
N7 N 0.71332(17) 0.87263(17) 0.67457(17) 0.0410(6) Uani 1 1 d . . . . .
N8 N 0.4899(3) 1.0848(3) 0.9723(3) 0.0899(12) Uani 1 1 d . . . . .
C27 C 0.5127(2) 0.2030(2) 0.1923(2) 0.0457(8) Uani 1 1 d . . . . .
C28 C 0.60786(19) 0.2198(2) 0.2331(2) 0.0376(7) Uani 1 1 d . . . . .
C29 C 0.6696(2) 0.2043(2) 0.1827(2) 0.0486(8) Uani 1 1 d . . . . .
H29 H 0.649927 0.179209 0.120186 0.058 Uiso 1 1 calc R U . . .
C30 C 0.7606(2) 0.2269(3) 0.2272(2) 0.0563(9) Uani 1 1 d . . . . .
H30 H 0.802675 0.216313 0.194414 0.068 Uiso 1 1 calc R U . . .
C31 C 0.63672(19) 0.25619(19) 0.32615(19) 0.0345(6) Uani 1 1 d . . . . .
H31 H 0.594366 0.263701 0.358842 0.041 Uiso 1 1 calc R U . . .
C32 C 0.72858(19) 0.2813(2) 0.3703(2) 0.0375(7) Uani 1 1 d . . . . .
C33 C 0.7900(2) 0.2652(2) 0.3200(2) 0.0502(8) Uani 1 1 d . . . . .
H33 H 0.851725 0.280376 0.349146 0.060 Uiso 1 1 calc R U . . .
C34 C 0.7598(2) 0.3312(2) 0.4716(2) 0.0414(7) Uani 1 1 d . . . . .
H34A H 0.721277 0.299061 0.495035 0.050 Uiso 1 1 calc R U . . .
H34B H 0.822019 0.331553 0.492900 0.050 Uiso 1 1 calc R U . . .
C35 C 0.75371(17) 0.4712(2) 0.45421(19) 0.0341(6) Uani 1 1 d . . . . .
H35 H 0.756129 0.440837 0.395320 0.041 Uiso 1 1 calc R U . . .
C36 C 0.74812(17) 0.5586(2) 0.48643(18) 0.0336(6) Uani 1 1 d . . . . .
H36 H 0.746402 0.586814 0.449280 0.040 Uiso 1 1 calc R U . . .
C37 C 0.75563(17) 0.4727(2) 0.59257(18) 0.0335(6) Uani 1 1 d . . . . .
H37 H 0.759115 0.443578 0.628935 0.040 Uiso 1 1 calc R U . . .
C38 C 0.75038(19) 0.5602(2) 0.62717(19) 0.0360(7) Uani 1 1 d . . . . .
H38 H 0.750414 0.590069 0.686966 0.043 Uiso 1 1 calc R U . . .
C39 C 0.74496(16) 0.60568(19) 0.57443(18) 0.0299(6) Uani 1 1 d . . . . .
C40 C 0.73442(17) 0.6992(2) 0.60991(18) 0.0329(6) Uani 1 1 d . . . . .
C41 C 0.7574(2) 0.7554(2) 0.5707(2) 0.0451(8) Uani 1 1 d . . . . .
H41 H 0.780361 0.734948 0.521486 0.054 Uiso 1 1 calc R U . . .
C42 C 0.7464(2) 0.8408(2) 0.6042(2) 0.0470(8) Uani 1 1 d . . . . .
H42 H 0.762358 0.877802 0.577341 0.056 Uiso 1 1 calc R U . . .
C43 C 0.7006(2) 0.7339(2) 0.6832(2) 0.0429(7) Uani 1 1 d . . . . .
H43 H 0.684753 0.698552 0.711638 0.052 Uiso 1 1 calc R U . . .
C44 C 0.6906(2) 0.8193(2) 0.7137(2) 0.0485(8) Uani 1 1 d . . . . .
H44 H 0.667450 0.841336 0.762675 0.058 Uiso 1 1 calc R U . . .
C45 C 0.7033(2) 0.9672(2) 0.7114(2) 0.0526(9) Uani 1 1 d . . . . .
H45A H 0.747777 1.005195 0.770065 0.063 Uiso 1 1 calc R U . . .
H45B H 0.716830 0.993389 0.671880 0.063 Uiso 1 1 calc R U . . .
C46 C 0.6098(2) 0.9690(2) 0.7205(2) 0.0415(7) Uani 1 1 d . . . . .
C47 C 0.5353(2) 0.9340(2) 0.6450(2) 0.0478(8) Uani 1 1 d . . . . .
H47 H 0.543041 0.907423 0.587773 0.057 Uiso 1 1 calc R U . . .
C48 C 0.4494(2) 0.9381(2) 0.6538(2) 0.0528(9) Uani 1 1 d . . . . .
H48 H 0.399932 0.914241 0.602697 0.063 Uiso 1 1 calc R U . . .
C49 C 0.4369(2) 0.9774(2) 0.7381(2) 0.0531(9) Uani 1 1 d . . . . .
H49 H 0.379412 0.980786 0.744101 0.064 Uiso 1 1 calc R U . . .
C50 C 0.5968(2) 1.0080(2) 0.8050(2) 0.0455(8) Uani 1 1 d . . . . .
H50 H 0.646130 1.031949 0.856357 0.055 Uiso 1 1 calc R U . . .
C51 C 0.5104(2) 1.0116(2) 0.8135(2) 0.0458(8) Uani 1 1 d . . . . .
C52 C 0.4986(3) 1.0517(3) 0.9023(3) 0.0614(10) Uani 1 1 d . . . . .

loop_
_atom_site_aniso_label
_atom_site_aniso_U_11
_atom_site_aniso_U_22
_atom_site_aniso_U_33
_atom_site_aniso_U_23
_atom_site_aniso_U_13
_atom_site_aniso_U_12
Zn1 0.01581(13) 0.01911(15) 0.01528(14) 0.00544(11) 0.00583(10) 0.00606(11)
Zn2 0.01542(13) 0.01857(14) 0.01383(14) 0.00602(11) 0.00554(10) 0.00548(10)
Zn3 0.01666(13) 0.01691(14) 0.01631(14) 0.00526(11) 0.00508(10) 0.00663(11)
Zn4 0.01567(13) 0.01805(14) 0.01608(14) 0.00538(11) 0.00541(10) 0.00638(11)
O1 0.0642(14) 0.0373(12) 0.0244(11) 0.0126(10) 0.0169(10) 0.0148(10)
O2 0.0281(9) 0.0404(11) 0.0267(10) 0.0210(9) 0.0100(8) 0.0077(8)
O3 0.0184(8) 0.0394(11) 0.0237(10) 0.0053(8) 0.0001(7) 0.0091(8)
O4 0.0413(11) 0.0317(11) 0.0167(9) 0.0016(8) 0.0008(8) 0.0175(9)
O5 0.115(2) 0.0300(12) 0.0339(12) 0.0134(11) 0.0143(13) 0.0294(13)
O6 0.0305(10) 0.0343(11) 0.0414(11) 0.0257(9) 0.0042(8) 0.0125(8)
O7 0.0322(10) 0.0315(10) 0.0293(10) 0.0117(8) 0.0129(8) 0.0217(8)
O8 0.0675(14) 0.0367(12) 0.0349(12) 0.0168(10) 0.0310(11) 0.0262(10)
O9 0.0206(9) 0.0255(10) 0.0471(12) 0.0004(9) 0.0127(8) -0.0002(8)
O10 0.0329(10) 0.0188(10) 0.0422(12) -0.0028(9) 0.0172(9) 0.0008(8)
O11 0.0697(15) 0.0475(13) 0.0525(14) 0.0271(11) 0.0445(12) 0.0343(12)
O12 0.0483(12) 0.0370(11) 0.0409(12) 0.0232(10) 0.0270(9) 0.0304(9)
O13 0.203(4) 0.0418(16) 0.0398(15) 0.0161(13) 0.0079(18) 0.0567(19)
O14 0.0331(10) 0.0364(11) 0.0395(11) 0.0261(9) 0.0084(9) 0.0155(8)
O15 0.0948(19) 0.0467(14) 0.0252(12) 0.0156(11) 0.0057(12) -0.0028(13)
O16 0.0277(9) 0.0486(12) 0.0302(10) 0.0281(9) 0.0116(8) 0.0102(9)
O17 0.0262(9) 0.0196(10) 0.0398(11) -0.0002(8) 0.0090(8) 0.0030(8)
O18 0.0195(9) 0.0308(11) 0.0448(12) 0.0043(9) 0.0109(8) -0.0007(8)
O19 0.0268(9) 0.0440(12) 0.0255(10) 0.0144(9) 0.0172(8) 0.0199(8)
O20 0.0563(13) 0.0784(16) 0.0311(11) 0.0360(12) 0.0267(10) 0.0403(12)
O21 0.0487(12) 0.0546(14) 0.0306(11) 0.0208(10) 0.0258(9) 0.0163(10)
O22 0.0643(15) 0.0655(16) 0.0454(14) 0.0196(12) 0.0330(12) 0.0468(13)
O23 0.0283(9) 0.0393(11) 0.0156(9) -0.0019(8) 0.0018(7) 0.0141(8)
O24 0.0184(9) 0.0585(13) 0.0213(10) 0.0080(9) 0.0016(7) 0.0161(9)
C53 0.0206(12) 0.0188(13) 0.0207(13) 0.0076(11) 0.0033(10) 0.0041(10)
C54 0.0185(11) 0.0164(12) 0.0180(12) 0.0049(10) 0.0046(9) 0.0051(9)
C55 0.0200(11) 0.0205(13) 0.0198(12) 0.0081(10) 0.0070(9) 0.0089(10)
C56 0.0146(11) 0.0229(13) 0.0282(14) 0.0078(11) 0.0067(10) 0.0069(10)
C57 0.0171(11) 0.0176(12) 0.0216(12) 0.0067(10) 0.0036(9) 0.0049(9)
C58 0.0133(10) 0.0216(13) 0.0238(13) 0.0067(11) 0.0055(9) 0.0061(9)
C59 0.0187(11) 0.0177(12) 0.0201(12) 0.0072(10) 0.0055(9) 0.0076(9)
C60 0.0171(11) 0.0174(12) 0.0247(13) 0.0043(11) 0.0067(10) 0.0031(9)
C61 0.0351(14) 0.0297(15) 0.0329(15) 0.0194(13) 0.0176(12) 0.0162(12)
C62 0.0220(12) 0.0249(13) 0.0254(13) 0.0137(11) 0.0089(10) 0.0106(10)
C63 0.0198(11) 0.0283(14) 0.0221(13) 0.0133(11) 0.0081(10) 0.0086(10)
C64 0.0281(13) 0.0260(14) 0.0234(13) 0.0120(11) 0.0118(10) 0.0120(11)
C65 0.0271(13) 0.0349(16) 0.0263(14) 0.0182(13) 0.0120(11) 0.0166(12)
C66 0.0195(12) 0.0223(13) 0.0151(12) 0.0078(10) 0.0051(9) 0.0037(10)
C67 0.0173(11) 0.0205(12) 0.0145(11) 0.0072(10) 0.0045(9) 0.0064(9)
C68 0.0128(10) 0.0250(13) 0.0179(12) 0.0063(10) 0.0053(9) 0.0053(9)
C69 0.0179(11) 0.0223(13) 0.0144(11) 0.0056(10) 0.0064(9) 0.0069(9)
C70 0.0161(12) 0.0376(16) 0.0176(13) 0.0013(12) 0.0046(10) 0.0002(11)
C71 0.0157(11) 0.0183(12) 0.0158(12) 0.0065(10) 0.0041(9) 0.0050(9)
C72 0.0188(11) 0.0199(12) 0.0170(12) 0.0083(10) 0.0043(9) 0.0035(10)
C73 0.0138(10) 0.0244(13) 0.0188(12) 0.0080(10) 0.0065(9) 0.0061(9)
C74 0.0194(11) 0.0228(13) 0.0140(11) 0.0064(10) 0.0077(9) 0.0079(10)
C75 0.0184(11) 0.0271(14) 0.0160(12) 0.0045(11) 0.0069(9) 0.0032(10)
C76 0.0336(14) 0.0386(16) 0.0276(15) 0.0211(13) 0.0128(12) 0.0170(13)
C77 0.0208(12) 0.0307(14) 0.0245(13) 0.0166(12) 0.0083(10) 0.0078(10)
C78 0.0232(12) 0.0303(14) 0.0282(14) 0.0190(12) 0.0075(10) 0.0094(11)
C79 0.0276(13) 0.0320(15) 0.0266(14) 0.0164(12) 0.0116(11) 0.0141(11)
C80 0.0499(17) 0.0359(17) 0.0346(17) 0.0225(14) 0.0167(14) 0.0214(14)
C81 0.0187(12) 0.0202(13) 0.0227(13) 0.0073(11) 0.0031(10) 0.0054(10)
C82 0.0199(12) 0.0214(13) 0.0208(13) 0.0041(11) 0.0048(10) 0.0072(10)
O25 0.0532(13) 0.0501(14) 0.0554(15) 0.0222(12) 0.0225(12) 0.0133(11)
O26 0.0548(15) 0.0791(19) 0.0495(15) 0.0282(14) 0.0053(13) 0.0139(13)
O27 0.240(5) 0.156(4) 0.117(3) 0.052(3) 0.058(3) 0.135(4)
O28 0.279(6) 0.086(3) 0.118(3) 0.025(2) 0.093(4) 0.069(3)
O29 0.086(2) 0.064(2) 0.136(3) 0.033(2) -0.008(2) 0.0071(17)
N0AA 0.136(4) 0.069(3) 0.121(4) 0.059(3) 0.056(3) 0.031(3)
N1AA 0.0448(15) 0.0391(15) 0.0451(16) 0.0244(13) 0.0063(12) 0.0071(12)
N3 0.0620(17) 0.0388(15) 0.0457(16) 0.0215(13) 0.0303(14) 0.0205(13)
N4 0.076(2) 0.078(2) 0.080(3) 0.048(2) 0.0128(19) 0.0100(19)
C1 0.077(3) 0.059(3) 0.086(3) 0.040(2) 0.030(2) 0.022(2)
C2 0.052(2) 0.068(3) 0.077(3) 0.035(2) 0.023(2) 0.0300(19)
C3 0.066(2) 0.092(3) 0.067(3) 0.049(3) 0.029(2) 0.037(2)
C4 0.050(2) 0.073(3) 0.069(3) 0.049(2) 0.0204(18) 0.0233(19)
C5 0.0414(18) 0.062(2) 0.073(3) 0.043(2) 0.0184(17) 0.0166(17)
C6 0.0442(18) 0.060(2) 0.061(2) 0.039(2) 0.0153(16) 0.0132(16)
C7 0.0314(16) 0.061(2) 0.058(2) 0.0385(19) 0.0102(15) 0.0116(15)
C8 0.0397(17) 0.054(2) 0.062(2) 0.0350(19) 0.0067(16) 0.0024(15)
C9 0.0473(17) 0.0357(17) 0.0336(16) 0.0182(14) 0.0071(13) 0.0112(14)
C10 0.0454(17) 0.0351(16) 0.0307(16) 0.0147(13) 0.0064(13) 0.0136(13)
C11 0.057(2) 0.055(2) 0.0355(19) 0.0204(17) -0.0017(16) 0.0033(17)
C12 0.062(2) 0.053(2) 0.0314(17) 0.0182(16) 0.0103(15) 0.0089(17)
C13 0.0548(18) 0.0281(15) 0.0319(16) 0.0171(13) 0.0114(14) 0.0104(13)
C14 0.0565(19) 0.0267(15) 0.0325(16) 0.0153(13) 0.0152(14) 0.0093(13)
C15 0.0561(19) 0.0376(17) 0.0328(16) 0.0171(14) 0.0204(14) 0.0173(15)
C16 0.059(2) 0.0423(19) 0.0358(17) 0.0166(15) 0.0201(15) 0.0202(16)
C17 0.066(2) 0.0380(18) 0.0314(17) 0.0123(14) 0.0153(15) 0.0058(16)
C18 0.075(2) 0.0386(19) 0.0384(19) 0.0146(15) 0.0274(18) 0.0147(17)
C19 0.066(2) 0.065(2) 0.066(2) 0.035(2) 0.041(2) 0.036(2)
C20 0.0446(18) 0.062(2) 0.0452(19) 0.0276(17) 0.0210(15) 0.0258(16)
C21 0.059(2) 0.082(3) 0.061(2) 0.047(2) 0.0193(19) 0.032(2)
C22 0.061(2) 0.096(3) 0.045(2) 0.036(2) -0.0005(18) 0.025(2)
C23 0.051(2) 0.067(3) 0.055(2) 0.021(2) 0.0002(17) 0.0097(19)
C24 0.0412(17) 0.064(2) 0.0409(18) 0.0283(17) 0.0113(14) 0.0153(16)
C25 0.0412(17) 0.064(2) 0.048(2) 0.0300(18) 0.0097(15) 0.0137(16)
C26 0.050(2) 0.064(2) 0.060(2) 0.031(2) 0.0093(18) 0.0066(18)
N5 0.0463(17) 0.097(3) 0.0415(17) 0.0296(17) 0.0064(14) 0.0109(17)
N6 0.0254(11) 0.0388(14) 0.0283(12) 0.0165(11) 0.0055(9) 0.0090(10)
N7 0.0456(14) 0.0420(15) 0.0438(15) 0.0250(13) 0.0172(12) 0.0148(12)
N8 0.148(4) 0.077(3) 0.062(2) 0.031(2) 0.054(2) 0.051(3)
C27 0.0440(19) 0.052(2) 0.0334(17) 0.0175(15) 0.0070(14) 0.0073(15)
C28 0.0362(15) 0.0353(16) 0.0365(16) 0.0143(14) 0.0073(13) 0.0085(13)
C29 0.056(2) 0.049(2) 0.0360(18) 0.0135(15) 0.0164(15) 0.0161(16)
C30 0.0481(19) 0.065(2) 0.053(2) 0.0175(19) 0.0286(17) 0.0216(17)
C31 0.0355(15) 0.0325(16) 0.0351(16) 0.0141(13) 0.0112(12) 0.0112(12)
C32 0.0367(15) 0.0351(16) 0.0369(17) 0.0138(14) 0.0068(13) 0.0121(13)
C33 0.0368(17) 0.056(2) 0.051(2) 0.0169(17) 0.0143(15) 0.0155(15)
C34 0.0410(16) 0.0425(18) 0.0381(17) 0.0179(15) 0.0050(13) 0.0142(14)
C35 0.0300(14) 0.0433(18) 0.0258(15) 0.0161(13) 0.0050(11) 0.0068(12)
C36 0.0299(14) 0.0463(18) 0.0267(15) 0.0206(14) 0.0066(11) 0.0083(13)
C37 0.0289(14) 0.0485(18) 0.0280(15) 0.0210(14) 0.0094(11) 0.0128(13)
C38 0.0391(15) 0.0496(19) 0.0276(15) 0.0206(14) 0.0158(12) 0.0187(14)
C39 0.0202(12) 0.0428(17) 0.0294(15) 0.0192(13) 0.0081(11) 0.0086(11)
C40 0.0261(13) 0.0464(18) 0.0295(15) 0.0202(14) 0.0086(11) 0.0111(12)
C41 0.058(2) 0.053(2) 0.0389(18) 0.0288(16) 0.0245(15) 0.0197(16)
C42 0.058(2) 0.052(2) 0.049(2) 0.0351(17) 0.0255(16) 0.0194(16)
C43 0.0554(19) 0.0477(19) 0.0451(19) 0.0306(16) 0.0275(16) 0.0233(16)
C44 0.063(2) 0.053(2) 0.049(2) 0.0312(17) 0.0334(17) 0.0257(17)
C45 0.064(2) 0.0386(19) 0.061(2) 0.0270(17) 0.0210(18) 0.0159(16)
C46 0.0583(19) 0.0294(16) 0.0378(17) 0.0166(14) 0.0116(15) 0.0146(14)
C47 0.072(2) 0.0362(18) 0.0300(17) 0.0138(14) 0.0101(16) 0.0138(16)
C48 0.061(2) 0.046(2) 0.043(2) 0.0204(17) 0.0006(16) 0.0122(17)
C49 0.061(2) 0.045(2) 0.060(2) 0.0269(18) 0.0185(18) 0.0231(17)
C50 0.061(2) 0.0338(17) 0.0342(17) 0.0133(14) 0.0025(15) 0.0145(15)
C51 0.069(2) 0.0334(17) 0.0375(18) 0.0152(14) 0.0172(16) 0.0207(16)
C52 0.092(3) 0.049(2) 0.051(2) 0.0227(19) 0.029(2) 0.029(2)

loop_
_atom_type_symbol
_atom_type_description
_atom_type_scat_dispersion_real
_atom_type_scat_dispersion_imag
_atom_type_scat_source
C C 0.0033 0.0016 'International Tables Vol C Tables 4.2.6.8 and 6.1.1.4'
H H 0.0000 0.0000 'International Tables Vol C Tables 4.2.6.8 and 6.1.1.4'
N N 0.0061 0.0033 'International Tables Vol C Tables 4.2.6.8 and 6.1.1.4'
O O 0.0106 0.0060 'International Tables Vol C Tables 4.2.6.8 and 6.1.1.4'
Zn Zn 0.2839 1.4301 'International Tables Vol C Tables 4.2.6.8 and 6.1.1.4'

loop_
_geom_angle_atom_site_label_1
_geom_angle_atom_site_label_2
_geom_angle_atom_site_label_3
_geom_angle
_geom_angle_site_symmetry_1
_geom_angle_site_symmetry_3
_geom_angle_publ_flag
O2 Zn1 O3 106.60(8) . . ?
O2 Zn1 O10 103.93(8) . 2_676 ?
O3 Zn1 O10 116.59(8) . 2_676 ?
O2 Zn1 O21 100.34(8) . 2_665 ?
O3 Zn1 O21 106.92(8) . 2_665 ?
O10 Zn1 O21 120.29(8) 2_676 2_665 ?
O2 Zn1 O22 157.61(8) . 2_665 ?
O3 Zn1 O22 87.61(8) . 2_665 ?
O10 Zn1 O22 84.04(8) 2_676 2_665 ?
O21 Zn1 O22 58.29(8) 2_665 2_665 ?
O2 Zn1 C70 129.47(9) . 2_665 ?
O3 Zn1 C70 97.69(7) . 2_665 ?
O10 Zn1 C70 103.49(8) 2_676 2_665 ?
O21 Zn1 C70 29.35(9) 2_665 2_665 ?
O22 Zn1 C70 28.95(8) 2_665 2_665 ?
O16 Zn2 O19 131.74(8) . . ?
O16 Zn2 O24 116.67(8) . 2_565 ?
O19 Zn2 O24 91.72(7) . 2_565 ?
O16 Zn2 O17 101.64(8) . . ?
O19 Zn2 O17 101.91(8) . . ?
O24 Zn2 O17 112.45(8) 2_565 . ?
O6 Zn3 O7 111.08(8) . . ?
O6 Zn3 O9 112.60(8) . 2_676 ?
O7 Zn3 O9 106.49(8) . 2_676 ?
O6 Zn3 O4 102.63(8) . . ?
O7 Zn3 O4 114.96(7) . . ?
O9 Zn3 O4 109.22(8) 2_676 . ?
O12 Zn4 O18 112.60(8) . 2_576 ?
O12 Zn4 O14 109.75(8) . 2_576 ?
O18 Zn4 O14 107.98(8) 2_576 2_576 ?
O12 Zn4 O23 114.06(8) . 1_566 ?
O18 Zn4 O23 112.50(8) 2_576 1_566 ?
O14 Zn4 O23 98.92(8) 2_576 1_566 ?
C65 O2 Zn1 117.54(16) . . ?
C66 O3 Zn1 138.39(17) . . ?
C66 O4 Zn3 131.06(16) . . ?
C61 O6 Zn3 118.52(17) . . ?
C60 O7 Zn3 116.28(16) . . ?
C53 O9 Zn3 139.47(17) . 2_676 ?
C53 O10 Zn1 136.28(16) . 2_676 ?
C82 O12 Zn4 106.11(16) . . ?
C80 O14 Zn4 119.20(18) . 2_576 ?
C76 O16 Zn2 121.49(17) . . ?
C81 O17 Zn2 130.70(16) . . ?
C81 O18 Zn4 148.13(17) . 2_576 ?
C75 O19 Zn2 119.72(16) . . ?
C70 O21 Zn1 96.61(18) . 2_665 ?
C70 O22 Zn1 83.76(17) . 2_665 ?
C72 O23 Zn4 135.62(16) . 1_544 ?
C72 O24 Zn2 142.70(17) . 2_565 ?
O10 C53 O9 126.8(2) . . ?
O10 C53 C54 117.8(2) . . ?
O9 C53 C54 115.4(2) . . ?
C58 C54 C55 118.8(2) . . ?
C58 C54 C53 118.0(2) . . ?
C55 C54 C53 123.2(2) . . ?
C56 C55 C54 118.3(2) . . ?
C56 C55 C82 115.3(2) . . ?
C54 C55 C82 126.4(2) . . ?
C55 C56 C57 122.8(2) . . ?
C55 C56 H56 118.6 . . ?
C57 C56 H56 118.6 . . ?
C56 C57 C59 118.9(2) . . ?
C56 C57 C81 119.0(2) . . ?
C59 C57 C81 122.1(2) . . ?
C59 C58 C54 123.0(2) . . ?
C59 C58 H58 118.5 . . ?
C54 C58 H58 118.5 . . ?
C58 C59 C57 118.1(2) . . ?
C58 C59 C60 115.83(19) . . ?
C57 C59 C60 126.0(2) . . ?
O8 C60 O7 126.0(2) . . ?
O8 C60 C59 118.3(2) . . ?
O7 C60 C59 115.3(2) . . ?
O5 C61 O6 125.4(2) . . ?
O5 C61 C62 120.0(2) . . ?
O6 C61 C62 114.5(2) . . ?
C64 C62 C63 119.2(2) . . ?
C64 C62 C61 119.3(2) . . ?
C63 C62 C61 121.4(2) . . ?
C64 C63 C62 119.3(2) 2_666 . ?
C64 C63 C65 119.1(2) 2_666 . ?
C62 C63 C65 121.4(2) . . ?
C62 C64 C63 121.5(2) . 2_666 ?
C62 C64 H64 119.2 . . ?
C63 C64 H64 119.2 2_666 . ?
O1 C65 O2 126.3(2) . . ?
O1 C65 C63 119.4(2) . . ?
O2 C65 C63 114.2(2) . . ?
O3 C66 O4 127.2(2) . . ?
O3 C66 C67 116.0(2) . . ?
O4 C66 C67 116.7(2) . . ?
C68 C67 C74 119.6(2) . . ?
C68 C67 C66 117.93(19) . . ?
C74 C67 C66 122.4(2) . . ?
C67 C68 C69 121.8(2) . . ?
C67 C68 H68 119.1 . . ?
C69 C68 H68 119.1 . . ?
C68 C69 C71 118.8(2) . . ?
C68 C69 C70 115.84(19) . . ?
C71 C69 C70 125.3(2) . . ?
O22 C70 O21 121.3(2) . . ?
O22 C70 C69 117.9(2) . . ?
O21 C70 C69 120.5(3) . . ?
O22 C70 Zn1 67.30(15) . 2_665 ?
O21 C70 Zn1 54.04(13) . 2_665 ?
C69 C70 Zn1 171.13(19) . 2_665 ?
C73 C71 C69 119.2(2) . . ?
C73 C71 C72 119.30(19) . . ?
C69 C71 C72 121.5(2) . . ?
O23 C72 O24 126.8(2) . . ?
O23 C72 C71 117.2(2) . . ?
O24 C72 C71 116.0(2) . . ?
C74 C73 C71 122.0(2) . . ?
C74 C73 H73 119.0 . . ?
C71 C73 H73 119.0 . . ?
C73 C74 C67 118.5(2) . . ?
C73 C74 C75 118.9(2) . . ?
C67 C74 C75 122.3(2) . . ?
O20 C75 O19 125.2(2) . . ?
O20 C75 C74 119.6(2) . . ?
O19 C75 C74 115.1(2) . . ?
O15 C76 O16 125.3(2) . . ?
O15 C76 C77 120.4(2) . . ?
O16 C76 C77 114.3(2) . . ?
C79 C77 C78 119.1(2) 2_566 . ?
C79 C77 C76 119.3(2) 2_566 . ?
C78 C77 C76 121.4(2) . . ?
C79 C78 C77 119.2(2) . . ?
C79 C78 C80 119.6(2) . . ?
C77 C78 C80 121.2(2) . . ?
C77 C79 C78 121.7(2) 2_566 . ?
C77 C79 H79 119.2 2_566 . ?
C78 C79 H79 119.2 . . ?
O13 C80 O14 124.7(3) . . ?
O13 C80 C78 119.1(3) . . ?
O14 C80 C78 116.2(3) . . ?
O18 C81 O17 126.1(2) . . ?
O18 C81 C57 116.4(2) . . ?
O17 C81 C57 117.5(2) . . ?
O11 C82 O12 123.1(2) . . ?
O11 C82 C55 119.4(2) . . ?
O12 C82 C55 117.0(2) . . ?
H25A O25 H25B 104.5 . . ?
H26A O26 H26B 104.5 . . ?
H27A O27 H27B 102.8 . . ?
H28A O28 H28B 104.5 . . ?
H29A O29 H29B 114.5 . . ?
C11 N1AA C9 120.1(3) . . ?
C11 N1AA C8 121.8(3) . . ?
C9 N1AA C8 118.2(3) . . ?
C18 N3 C16 120.3(3) . . ?
C18 N3 C19 121.1(3) . . ?
C16 N3 C19 118.6(3) . . ?
N0AA C1 C5 178.4(5) . . ?
C5 C2 C3 118.6(4) . . ?
C5 C2 H2 120.7 . . ?
C3 C2 H2 120.7 . . ?
C4 C3 C2 120.0(4) . . ?
C4 C3 H3 120.0 . . ?
C2 C3 H3 120.0 . . ?
C3 C4 C7 121.0(3) . . ?
C3 C4 H4 119.5 . . ?
C7 C4 H4 119.5 . . ?
C6 C5 C2 121.4(3) . . ?
C6 C5 C1 119.9(4) . . ?
C2 C5 C1 118.7(4) . . ?
C5 C6 C7 119.4(3) . . ?
C5 C6 H6 120.3 . . ?
C7 C6 H6 120.3 . . ?
C4 C7 C6 119.5(3) . . ?
C4 C7 C8 120.2(3) . . ?
C6 C7 C8 120.3(3) . . ?
N1AA C8 C7 110.4(2) . . ?
N1AA C8 H8A 109.6 . . ?
C7 C8 H8A 109.6 . . ?
N1AA C8 H8B 109.6 . . ?
C7 C8 H8B 109.6 . . ?
H8A C8 H8B 108.1 . . ?
N1AA C9 C10 120.5(3) . . ?
N1AA C9 H9 119.7 . . ?
C10 C9 H9 119.7 . . ?
C9 C10 C13 121.0(3) . . ?
C9 C10 H10 119.5 . . ?
C13 C10 H10 119.5 . . ?
N1AA C11 C12 121.4(3) . . ?
N1AA C11 H11 119.3 . . ?
C12 C11 H11 119.3 . . ?
C11 C12 C13 120.0(3) . . ?
C11 C12 H12 120.0 . . ?
C13 C12 H12 120.0 . . ?
C10 C13 C12 117.1(3) . . ?
C10 C13 C14 121.1(3) . . ?
C12 C13 C14 121.8(3) . . ?
C15 C14 C17 117.2(3) . . ?
C15 C14 C13 120.6(3) . . ?
C17 C14 C13 122.2(3) . . ?
C16 C15 C14 120.7(3) . . ?
C16 C15 H15 119.7 . . ?
C14 C15 H15 119.7 . . ?
N3 C16 C15 120.5(3) . . ?
N3 C16 H16 119.7 . . ?
C15 C16 H16 119.7 . . ?
C18 C17 C14 120.3(3) . . ?
C18 C17 H17 119.8 . . ?
C14 C17 H17 119.8 . . ?
N3 C18 C17 120.9(3) . . ?
N3 C18 H18 119.6 . . ?
C17 C18 H18 119.6 . . ?
C20 C19 N3 110.3(3) . . ?
C20 C19 H19A 109.6 . . ?
N3 C19 H19A 109.6 . . ?
C20 C19 H19B 109.6 . . ?
N3 C19 H19B 109.6 . . ?
H19A C19 H19B 108.1 . . ?
C24 C20 C21 119.1(3) . . ?
C24 C20 C19 120.5(3) . . ?
C21 C20 C19 120.4(3) . . ?
C22 C21 C20 120.6(3) . . ?
C22 C21 H21 119.7 . . ?
C20 C21 H21 119.7 . . ?
C21 C22 C23 121.0(4) . . ?
C21 C22 H22 119.5 . . ?
C23 C22 H22 119.5 . . ?
C22 C23 C25 118.5(4) . . ?
C22 C23 H23 120.8 . . ?
C25 C23 H23 120.8 . . ?
C25 C24 C20 120.2(3) . . ?
C25 C24 H24 119.9 . . ?
C20 C24 H24 119.9 . . ?
C24 C25 C23 120.7(3) . . ?
C24 C25 C26 119.5(3) . . ?
C23 C25 C26 119.8(3) . . ?
N4 C26 C25 179.2(4) . . ?
C37 N6 C35 119.8(3) . . ?
C37 N6 C34 118.1(2) . . ?
C35 N6 C34 122.1(2) . . ?
C42 N7 C44 119.1(3) . . ?
C42 N7 C45 120.9(3) . . ?
C44 N7 C45 119.9(3) . . ?
N5 C27 C28 175.7(4) . . ?
C31 C28 C29 120.9(3) . . ?
C31 C28 C27 116.9(3) . . ?
C29 C28 C27 122.1(3) . . ?
C30 C29 C28 118.7(3) . . ?
C30 C29 H29 120.7 . . ?
C28 C29 H29 120.7 . . ?
C29 C30 C33 120.7(3) . . ?
C29 C30 H30 119.7 . . ?
C33 C30 H30 119.7 . . ?
C32 C31 C28 119.9(3) . . ?
C32 C31 H31 120.1 . . ?
C28 C31 H31 120.1 . . ?
C31 C32 C33 119.2(3) . . ?
C31 C32 C34 119.0(3) . . ?
C33 C32 C34 121.7(3) . . ?
C30 C33 C32 120.7(3) . . ?
C30 C33 H33 119.7 . . ?
C32 C33 H33 119.7 . . ?
N6 C34 C32 111.3(2) . . ?
N6 C34 H34A 109.4 . . ?
C32 C34 H34A 109.4 . . ?
N6 C34 H34B 109.4 . . ?
C32 C34 H34B 109.4 . . ?
H34A C34 H34B 108.0 . . ?
N6 C35 C36 121.2(3) . . ?
N6 C35 H35 119.4 . . ?
C36 C35 H35 119.4 . . ?
C35 C36 C39 120.5(3) . . ?
C35 C36 H36 119.8 . . ?
C39 C36 H36 119.8 . . ?
N6 C37 C38 120.6(3) . . ?
N6 C37 H37 119.7 . . ?
C38 C37 H37 119.7 . . ?
C37 C38 C39 121.1(3) . . ?
C37 C38 H38 119.4 . . ?
C39 C38 H38 119.4 . . ?
C36 C39 C38 116.8(3) . . ?
C36 C39 C40 121.6(2) . . ?
C38 C39 C40 121.6(2) . . ?
C41 C40 C43 117.0(3) . . ?
C41 C40 C39 121.4(3) . . ?
C43 C40 C39 121.6(3) . . ?
C42 C41 C40 120.2(3) . . ?
C42 C41 H41 119.9 . . ?
C40 C41 H41 119.9 . . ?
N7 C42 C41 121.7(3) . . ?
N7 C42 H42 119.1 . . ?
C41 C42 H42 119.1 . . ?
C44 C43 C40 120.5(3) . . ?
C44 C43 H43 119.7 . . ?
C40 C43 H43 119.7 . . ?
N7 C44 C43 121.4(3) . . ?
N7 C44 H44 119.3 . . ?
C43 C44 H44 119.3 . . ?
C46 C45 N7 113.2(3) . . ?
C46 C45 H45A 108.9 . . ?
N7 C45 H45A 108.9 . . ?
C46 C45 H45B 108.9 . . ?
N7 C45 H45B 108.9 . . ?
H45A C45 H45B 107.8 . . ?
C50 C46 C47 118.9(3) . . ?
C50 C46 C45 120.2(3) . . ?
C47 C46 C45 120.9(3) . . ?
C48 C47 C46 120.7(3) . . ?
C48 C47 H47 119.7 . . ?
C46 C47 H47 119.7 . . ?
C49 C48 C47 120.3(3) . . ?
C49 C48 H48 119.9 . . ?
C47 C48 H48 119.9 . . ?
C48 C49 C51 119.5(3) . . ?
C48 C49 H49 120.3 . . ?
C51 C49 H49 120.3 . . ?
C46 C50 C51 120.2(3) . . ?
C46 C50 H50 119.9 . . ?
C51 C50 H50 119.9 . . ?
C49 C51 C50 120.6(3) . . ?
C49 C51 C52 120.3(3) . . ?
C50 C51 C52 119.1(3) . . ?
N8 C52 C51 178.8(4) . . ?

loop_
_geom_bond_atom_site_label_1
_geom_bond_atom_site_label_2
_geom_bond_distance
_geom_bond_site_symmetry_2
_geom_bond_publ_flag
Zn1 O2 1.9427(17) . ?
Zn1 O3 1.9680(16) . ?
Zn1 O10 1.9712(18) 2_676 ?
Zn1 O21 2.064(2) 2_665 ?
Zn1 O22 2.350(2) 2_665 ?
Zn1 C70 2.532(2) 2_665 ?
Zn2 O16 1.9181(17) . ?
Zn2 O19 1.9365(16) . ?
Zn2 O24 1.9664(16) 2_565 ?
Zn2 O17 1.9695(17) . ?
Zn3 O6 1.9316(17) . ?
Zn3 O7 1.9412(17) . ?
Zn3 O9 1.9647(17) 2_676 ?
Zn3 O4 1.9673(17) . ?
Zn4 O12 1.9601(18) . ?
Zn4 O18 1.9620(17) 2_576 ?
Zn4 O14 1.9624(18) 2_576 ?
Zn4 O23 1.9730(17) 1_566 ?
O1 C65 1.235(3) . ?
O2 C65 1.279(3) . ?
O3 C66 1.245(3) . ?
O4 C66 1.249(3) . ?
O5 C61 1.224(3) . ?
O6 C61 1.280(3) . ?
O7 C60 1.276(3) . ?
O8 C60 1.217(3) . ?
O9 C53 1.251(3) . ?
O10 C53 1.241(3) . ?
O11 C82 1.220(3) . ?
O12 C82 1.266(3) . ?
O13 C80 1.223(4) . ?
O14 C80 1.263(3) . ?
O15 C76 1.224(3) . ?
O16 C76 1.271(3) . ?
O17 C81 1.250(3) . ?
O18 C81 1.247(3) . ?
O19 C75 1.273(3) . ?
O20 C75 1.225(3) . ?
O21 C70 1.249(3) . ?
O22 C70 1.233(3) . ?
O23 C72 1.239(3) . ?
O24 C72 1.248(3) . ?
C53 C54 1.512(3) . ?
C54 C58 1.389(3) . ?
C54 C55 1.407(3) . ?
C55 C56 1.389(3) . ?
C55 C82 1.513(3) . ?
C56 C57 1.390(3) . ?
C56 H56 0.9300 . ?
C57 C59 1.406(3) . ?
C57 C81 1.503(3) . ?
C58 C59 1.389(3) . ?
C58 H58 0.9300 . ?
C59 C60 1.515(3) . ?
C61 C62 1.504(3) . ?
C62 C64 1.387(3) . ?
C62 C63 1.393(3) . ?
C63 C64 1.388(3) 2_666 ?
C63 C65 1.508(3) . ?
C64 H64 0.9300 . ?
C66 C67 1.506(3) . ?
C67 C68 1.381(3) . ?
C67 C74 1.400(3) . ?
C68 C69 1.392(3) . ?
C68 H68 0.9300 . ?
C69 C71 1.396(3) . ?
C69 C70 1.504(3) . ?
C71 C73 1.392(3) . ?
C71 C72 1.503(3) . ?
C73 C74 1.387(3) . ?
C73 H73 0.9300 . ?
C74 C75 1.508(3) . ?
C76 C77 1.510(3) . ?
C77 C79 1.389(3) 2_566 ?
C77 C78 1.397(4) . ?
C78 C79 1.390(3) . ?
C78 C80 1.506(4) . ?
C79 H79 0.9300 . ?
O25 H25A 0.8500 . ?
O25 H25B 0.8500 . ?
O26 H26A 0.8501 . ?
O26 H26B 0.8500 . ?
O27 H27A 0.8577 . ?
O27 H27B 0.8503 . ?
O28 H28A 0.8501 . ?
O28 H28B 0.8504 . ?
O29 H29A 0.8498 . ?
O29 H29B 0.9208 . ?
N0AA C1 1.140(5) . ?
N1AA C11 1.341(4) . ?
N1AA C9 1.346(4) . ?
N1AA C8 1.493(4) . ?
N3 C18 1.341(4) . ?
N3 C16 1.349(4) . ?
N3 C19 1.503(4) . ?
N4 C26 1.137(5) . ?
C1 C5 1.444(5) . ?
C2 C5 1.389(5) . ?
C2 C3 1.390(5) . ?
C2 H2 0.9300 . ?
C3 C4 1.377(5) . ?
C3 H3 0.9300 . ?
C4 C7 1.383(5) . ?
C4 H4 0.9300 . ?
C5 C6 1.382(5) . ?
C6 C7 1.386(4) . ?
C6 H6 0.9300 . ?
C7 C8 1.496(5) . ?
C8 H8A 0.9700 . ?
C8 H8B 0.9700 . ?
C9 C10 1.363(4) . ?
C9 H9 0.9300 . ?
C10 C13 1.385(4) . ?
C10 H10 0.9300 . ?
C11 C12 1.363(5) . ?
C11 H11 0.9300 . ?
C12 C13 1.398(4) . ?
C12 H12 0.9300 . ?
C13 C14 1.476(4) . ?
C14 C15 1.385(4) . ?
C14 C17 1.398(4) . ?
C15 C16 1.363(4) . ?
C15 H15 0.9300 . ?
C16 H16 0.9300 . ?
C17 C18 1.361(5) . ?
C17 H17 0.9300 . ?
C18 H18 0.9300 . ?
C19 C20 1.499(5) . ?
C19 H19A 0.9700 . ?
C19 H19B 0.9700 . ?
C20 C24 1.380(4) . ?
C20 C21 1.382(5) . ?
C21 C22 1.372(5) . ?
C21 H21 0.9300 . ?
C22 C23 1.376(5) . ?
C22 H22 0.9300 . ?
C23 C25 1.392(5) . ?
C23 H23 0.9300 . ?
C24 C25 1.380(5) . ?
C24 H24 0.9300 . ?
C25 C26 1.447(5) . ?
N5 C27 1.138(4) . ?
N6 C37 1.345(3) . ?
N6 C35 1.352(3) . ?
N6 C34 1.502(4) . ?
N7 C42 1.334(4) . ?
N7 C44 1.344(4) . ?
N7 C45 1.498(4) . ?
N8 C52 1.134(5) . ?
C27 C28 1.439(4) . ?
C28 C31 1.387(4) . ?
C28 C29 1.391(4) . ?
C29 C30 1.378(5) . ?
C29 H29 0.9300 . ?
C30 C33 1.380(5) . ?
C30 H30 0.9300 . ?
C31 C32 1.382(4) . ?
C31 H31 0.9300 . ?
C32 C33 1.386(4) . ?
C32 C34 1.504(4) . ?
C33 H33 0.9300 . ?
C34 H34A 0.9700 . ?
C34 H34B 0.9700 . ?
C35 C36 1.363(4) . ?
C35 H35 0.9300 . ?
C36 C39 1.391(4) . ?
C36 H36 0.9300 . ?
C37 C38 1.365(4) . ?
C37 H37 0.9300 . ?
C38 C39 1.394(4) . ?
C38 H38 0.9300 . ?
C39 C40 1.486(4) . ?
C40 C41 1.386(4) . ?
C40 C43 1.387(4) . ?
C41 C42 1.365(4) . ?
C41 H41 0.9300 . ?
C42 H42 0.9300 . ?
C43 C44 1.360(4) . ?
C43 H43 0.9300 . ?
C44 H44 0.9300 . ?
C45 C46 1.498(4) . ?
C45 H45A 0.9700 . ?
C45 H45B 0.9700 . ?
C46 C50 1.384(4) . ?
C46 C47 1.387(4) . ?
C47 C48 1.384(5) . ?
C47 H47 0.9300 . ?
C48 C49 1.377(5) . ?
C48 H48 0.9300 . ?
C49 C51 1.377(5) . ?
C49 H49 0.9300 . ?
C50 C51 1.389(5) . ?
C50 H50 0.9300 . ?
C51 C52 1.442(5) . ?

loop_
_geom_torsion_atom_site_label_1
_geom_torsion_atom_site_label_2
_geom_torsion_atom_site_label_3
_geom_torsion_atom_site_label_4
_geom_torsion
_geom_torsion_site_symmetry_1
_geom_torsion_site_symmetry_2
_geom_torsion_site_symmetry_3
_geom_torsion_site_symmetry_4
_geom_torsion_publ_flag
Zn1 O10 C53 O9 20.3(4) 2_676 . . . ?
Zn1 O10 C53 C54 -160.21(19) 2_676 . . . ?
Zn3 O9 C53 O10 -3.4(5) 2_676 . . . ?
Zn3 O9 C53 C54 177.13(19) 2_676 . . . ?
O10 C53 C54 C58 -170.9(2) . . . . ?
O9 C53 C54 C58 8.6(3) . . . . ?
O10 C53 C54 C55 11.0(4) . . . . ?
O9 C53 C54 C55 -169.5(2) . . . . ?
C58 C54 C55 C56 1.5(3) . . . . ?
C53 C54 C55 C56 179.5(2) . . . . ?
C58 C54 C55 C82 -176.5(2) . . . . ?
C53 C54 C55 C82 1.6(4) . . . . ?
C54 C55 C56 C57 -2.7(4) . . . . ?
C82 C55 C56 C57 175.5(2) . . . . ?
C55 C56 C57 C59 1.4(4) . . . . ?
C55 C56 C57 C81 -178.1(2) . . . . ?
C55 C54 C58 C59 1.0(4) . . . . ?
C53 C54 C58 C59 -177.1(2) . . . . ?
C54 C58 C59 C57 -2.3(4) . . . . ?
C54 C58 C59 C60 175.3(2) . . . . ?
C56 C57 C59 C58 1.1(4) . . . . ?
C81 C57 C59 C58 -179.3(2) . . . . ?
C56 C57 C59 C60 -176.3(2) . . . . ?
C81 C57 C59 C60 3.3(4) . . . . ?
Zn3 O7 C60 O8 8.3(3) . . . . ?
Zn3 O7 C60 C59 -164.71(15) . . . . ?
C58 C59 C60 O8 -82.2(3) . . . . ?
C57 C59 C60 O8 95.2(3) . . . . ?
C58 C59 C60 O7 91.4(3) . . . . ?
C57 C59 C60 O7 -91.2(3) . . . . ?
Zn3 O6 C61 O5 15.9(4) . . . . ?
Zn3 O6 C61 C62 -167.33(16) . . . . ?
O5 C61 C62 C64 43.6(4) . . . . ?
O6 C61 C62 C64 -133.3(2) . . . . ?
O5 C61 C62 C63 -140.5(3) . . . . ?
O6 C61 C62 C63 42.5(3) . . . . ?
C64 C62 C63 C64 1.6(4) . . . 2_666 ?
C61 C62 C63 C64 -174.2(2) . . . 2_666 ?
C64 C62 C63 C65 -173.4(2) . . . . ?
C61 C62 C63 C65 10.8(4) . . . . ?
C63 C62 C64 C63 -1.6(4) . . . 2_666 ?
C61 C62 C64 C63 174.3(2) . . . 2_666 ?
Zn1 O2 C65 O1 23.6(3) . . . . ?
Zn1 O2 C65 C63 -158.74(16) . . . . ?
C64 C63 C65 O1 46.9(3) 2_666 . . . ?
C62 C63 C65 O1 -138.1(3) . . . . ?
C64 C63 C65 O2 -130.9(2) 2_666 . . . ?
C62 C63 C65 O2 44.1(3) . . . . ?
Zn1 O3 C66 O4 -10.6(4) . . . . ?
Zn1 O3 C66 C67 165.26(17) . . . . ?
Zn3 O4 C66 O3 -31.4(4) . . . . ?
Zn3 O4 C66 C67 152.85(17) . . . . ?
O3 C66 C67 C68 -34.4(3) . . . . ?
O4 C66 C67 C68 141.9(2) . . . . ?
O3 C66 C67 C74 149.5(2) . . . . ?
O4 C66 C67 C74 -34.3(3) . . . . ?
C74 C67 C68 C69 1.8(4) . . . . ?
C66 C67 C68 C69 -174.4(2) . . . . ?
C67 C68 C69 C71 1.2(4) . . . . ?
C67 C68 C69 C70 -176.6(2) . . . . ?
Zn1 O22 C70 O21 1.6(2) 2_665 . . . ?
Zn1 O22 C70 C69 -172.01(19) 2_665 . . . ?
Zn1 O21 C70 O22 -1.8(3) 2_665 . . . ?
Zn1 O21 C70 C69 171.62(18) 2_665 . . . ?
C68 C69 C70 O22 65.4(3) . . . . ?
C71 C69 C70 O22 -112.2(3) . . . . ?
C68 C69 C70 O21 -108.3(3) . . . . ?
C71 C69 C70 O21 74.1(3) . . . . ?
C68 C69 C71 C73 -1.8(3) . . . . ?
C70 C69 C71 C73 175.7(2) . . . . ?
C68 C69 C71 C72 -179.6(2) . . . . ?
C70 C69 C71 C72 -2.0(4) . . . . ?
Zn4 O23 C72 O24 9.7(4) 1_544 . . . ?
Zn4 O23 C72 C71 -172.32(17) 1_544 . . . ?
Zn2 O24 C72 O23 -10.4(5) 2_565 . . . ?
Zn2 O24 C72 C71 171.6(2) 2_565 . . . ?
C73 C71 C72 O23 -160.5(2) . . . . ?
C69 C71 C72 O23 17.2(3) . . . . ?
C73 C71 C72 O24 17.7(3) . . . . ?
C69 C71 C72 O24 -164.6(2) . . . . ?
C69 C71 C73 C74 -0.5(4) . . . . ?
C72 C71 C73 C74 177.3(2) . . . . ?
C71 C73 C74 C67 3.4(4) . . . . ?
C71 C73 C74 C75 -171.2(2) . . . . ?
C68 C67 C74 C73 -4.0(3) . . . . ?
C66 C67 C74 C73 172.0(2) . . . . ?
C68 C67 C74 C75 170.4(2) . . . . ?
C66 C67 C74 C75 -13.5(4) . . . . ?
Zn2 O19 C75 O20 1.0(4) . . . . ?
Zn2 O19 C75 C74 177.47(15) . . . . ?
C73 C74 C75 O20 129.1(3) . . . . ?
C67 C74 C75 O20 -45.4(4) . . . . ?
C73 C74 C75 O19 -47.6(3) . . . . ?
C67 C74 C75 O19 137.9(2) . . . . ?
Zn2 O16 C76 O15 18.3(4) . . . . ?
Zn2 O16 C76 C77 -163.24(16) . . . . ?
O15 C76 C77 C79 58.6(4) . . . 2_566 ?
O16 C76 C77 C79 -120.0(3) . . . 2_566 ?
O15 C76 C77 C78 -125.2(3) . . . . ?
O16 C76 C77 C78 56.3(3) . . . . ?
C79 C77 C78 C79 0.7(4) 2_566 . . . ?
C76 C77 C78 C79 -175.5(2) . . . . ?
C79 C77 C78 C80 -178.0(2) 2_566 . . . ?
C76 C77 C78 C80 5.8(4) . . . . ?
C77 C78 C79 C77 -0.7(4) . . . 2_566 ?
C80 C78 C79 C77 178.0(2) . . . 2_566 ?
Zn4 O14 C80 O13 18.0(4) 2_576 . . . ?
Zn4 O14 C80 C78 -163.83(17) 2_576 . . . ?
C79 C78 C80 O13 35.9(4) . . . . ?
C77 C78 C80 O13 -145.4(3) . . . . ?
C79 C78 C80 O14 -142.3(3) . . . . ?
C77 C78 C80 O14 36.4(4) . . . . ?
Zn4 O18 C81 O17 4.7(5) 2_576 . . . ?
Zn4 O18 C81 C57 -177.5(2) 2_576 . . . ?
Zn2 O17 C81 O18 -15.0(4) . . . . ?
Zn2 O17 C81 C57 167.25(17) . . . . ?
C56 C57 C81 O18 -7.7(3) . . . . ?
C59 C57 C81 O18 172.7(2) . . . . ?
C56 C57 C81 O17 170.2(2) . . . . ?
C59 C57 C81 O17 -9.4(4) . . . . ?
Zn4 O12 C82 O11 -2.3(3) . . . . ?
Zn4 O12 C82 C55 169.71(16) . . . . ?
C56 C55 C82 O11 66.3(3) . . . . ?
C54 C55 C82 O11 -115.6(3) . . . . ?
C56 C55 C82 O12 -106.0(3) . . . . ?
C54 C55 C82 O12 72.0(3) . . . . ?
C5 C2 C3 C4 -0.6(5) . . . . ?
C2 C3 C4 C7 0.0(6) . . . . ?
C3 C2 C5 C6 0.2(5) . . . . ?
C3 C2 C5 C1 178.7(3) . . . . ?
C2 C5 C6 C7 0.9(5) . . . . ?
C1 C5 C6 C7 -177.6(3) . . . . ?
C3 C4 C7 C6 1.1(5) . . . . ?
C3 C4 C7 C8 -176.7(3) . . . . ?
C5 C6 C7 C4 -1.6(5) . . . . ?
C5 C6 C7 C8 176.2(3) . . . . ?
C11 N1AA C8 C7 125.9(3) . . . . ?
C9 N1AA C8 C7 -54.5(4) . . . . ?
C4 C7 C8 N1AA 112.7(3) . . . . ?
C6 C7 C8 N1AA -65.1(4) . . . . ?
C11 N1AA C9 C10 -1.5(4) . . . . ?
C8 N1AA C9 C10 178.9(3) . . . . ?
N1AA C9 C10 C13 0.6(4) . . . . ?
C9 N1AA C11 C12 1.3(5) . . . . ?
C8 N1AA C11 C12 -179.1(3) . . . . ?
N1AA C11 C12 C13 -0.1(5) . . . . ?
C9 C10 C13 C12 0.6(4) . . . . ?
C9 C10 C13 C14 -179.9(3) . . . . ?
C11 C12 C13 C10 -0.9(5) . . . . ?
C11 C12 C13 C14 179.7(3) . . . . ?
C10 C13 C14 C15 1.4(4) . . . . ?
C12 C13 C14 C15 -179.3(3) . . . . ?
C10 C13 C14 C17 -178.9(3) . . . . ?
C12 C13 C14 C17 0.5(4) . . . . ?
C17 C14 C15 C16 -2.3(4) . . . . ?
C13 C14 C15 C16 177.4(3) . . . . ?
C18 N3 C16 C15 2.7(5) . . . . ?
C19 N3 C16 C15 -177.2(3) . . . . ?
C14 C15 C16 N3 0.1(5) . . . . ?
C15 C14 C17 C18 1.9(5) . . . . ?
C13 C14 C17 C18 -177.8(3) . . . . ?
C16 N3 C18 C17 -3.1(5) . . . . ?
C19 N3 C18 C17 176.7(3) . . . . ?
C14 C17 C18 N3 0.8(5) . . . . ?
C18 N3 C19 C20 -124.6(3) . . . . ?
C16 N3 C19 C20 55.3(4) . . . . ?
N3 C19 C20 C24 82.8(4) . . . . ?
N3 C19 C20 C21 -94.6(4) . . . . ?
C24 C20 C21 C22 -1.2(5) . . . . ?
C19 C20 C21 C22 176.2(3) . . . . ?
C20 C21 C22 C23 1.5(6) . . . . ?
C21 C22 C23 C25 -0.7(6) . . . . ?
C21 C20 C24 C25 0.2(5) . . . . ?
C19 C20 C24 C25 -177.3(3) . . . . ?
C20 C24 C25 C23 0.6(5) . . . . ?
C20 C24 C25 C26 179.3(3) . . . . ?
C22 C23 C25 C24 -0.4(5) . . . . ?
C22 C23 C25 C26 -179.1(3) . . . . ?
C31 C28 C29 C30 -0.8(5) . . . . ?
C27 C28 C29 C30 176.3(3) . . . . ?
C28 C29 C30 C33 -0.8(5) . . . . ?
C29 C28 C31 C32 2.8(4) . . . . ?
C27 C28 C31 C32 -174.4(3) . . . . ?
C28 C31 C32 C33 -3.3(4) . . . . ?
C28 C31 C32 C34 172.6(3) . . . . ?
C29 C30 C33 C32 0.3(6) . . . . ?
C31 C32 C33 C30 1.8(5) . . . . ?
C34 C32 C33 C30 -174.0(3) . . . . ?
C37 N6 C34 C32 161.1(2) . . . . ?
C35 N6 C34 C32 -19.8(4) . . . . ?
C31 C32 C34 N6 -72.1(3) . . . . ?
C33 C32 C34 N6 103.6(3) . . . . ?
C37 N6 C35 C36 -2.4(4) . . . . ?
C34 N6 C35 C36 178.6(2) . . . . ?
N6 C35 C36 C39 0.4(4) . . . . ?
C35 N6 C37 C38 2.1(4) . . . . ?
C34 N6 C37 C38 -178.8(2) . . . . ?
N6 C37 C38 C39 0.1(4) . . . . ?
C35 C36 C39 C38 1.7(4) . . . . ?
C35 C36 C39 C40 -177.1(2) . . . . ?
C37 C38 C39 C36 -2.0(4) . . . . ?
C37 C38 C39 C40 176.8(2) . . . . ?
C36 C39 C40 C41 -21.9(4) . . . . ?
C38 C39 C40 C41 159.4(3) . . . . ?
C36 C39 C40 C43 157.7(3) . . . . ?
C38 C39 C40 C43 -21.1(4) . . . . ?
C43 C40 C41 C42 -0.1(4) . . . . ?
C39 C40 C41 C42 179.5(3) . . . . ?
C44 N7 C42 C41 0.3(5) . . . . ?
C45 N7 C42 C41 178.9(3) . . . . ?
C40 C41 C42 N7 -0.3(5) . . . . ?
C41 C40 C43 C44 0.4(5) . . . . ?
C39 C40 C43 C44 -179.2(3) . . . . ?
C42 N7 C44 C43 0.1(5) . . . . ?
C45 N7 C44 C43 -178.6(3) . . . . ?
C40 C43 C44 N7 -0.4(5) . . . . ?
C42 N7 C45 C46 128.3(3) . . . . ?
C44 N7 C45 C46 -53.0(4) . . . . ?
N7 C45 C46 C50 111.4(3) . . . . ?
N7 C45 C46 C47 -70.2(4) . . . . ?
C50 C46 C47 C48 0.2(5) . . . . ?
C45 C46 C47 C48 -178.3(3) . . . . ?
C46 C47 C48 C49 0.1(5) . . . . ?
C47 C48 C49 C51 -0.7(5) . . . . ?
C47 C46 C50 C51 0.1(5) . . . . ?
C45 C46 C50 C51 178.6(3) . . . . ?
C48 C49 C51 C50 1.1(5) . . . . ?
C48 C49 C51 C52 -179.1(3) . . . . ?
C46 C50 C51 C49 -0.7(5) . . . . ?
C46 C50 C51 C52 179.4(3) . . . . ?
